data_7218565
loop_
_publ_author_name
'Lin, Zhenghuan'
'Mei, Xiaofei'
'Yang, E.'
'Li, Xiaoju'
'Yao, Huimei'
'Wen, Guixiu'
'Chien, Ching-Ting'
'Chow, Tahsin J.'
'Ling, Qidan'

_publ_section_title
;
 Polymorphism-dependent fluorescence of bisthienylmaleimide with different
 responses to mechanical crushing and grinding pressure
;
_journal_issue 48
_journal_name_full CrystEngComm
_journal_page_first 11018
_journal_paper_doi 10.1039/C4CE00963K
_journal_volume 16
_journal_year 2014
_chemical_formula_moiety 'C12 H7 N O2 S2'
_chemical_formula_sum 'C12 H7 N O2 S2'
_chemical_formula_weight 261.31
_chemical_name_systematic
;
 ?
;
_space_group_IT_number 61
_symmetry_cell_setting orthorhombic
_symmetry_space_group_name_Hall '-P 2ac 2ab'
_symmetry_space_group_name_H-M 'P b c a'
_atom_sites_solution_hydrogens geom
_atom_sites_solution_primary direct
_atom_sites_solution_secondary difmap
_audit_creation_method SHELXL-97
_cell_angle_alpha 90.00
_cell_angle_beta 90.00
_cell_angle_gamma 90.00
_cell_formula_units_Z 8
_cell_length_a 10.331(4)
_cell_length_b 7.626(3)
_cell_length_c 28.392(11)
_cell_measurement_reflns_used 5030
_cell_measurement_temperature 293(2)
_cell_measurement_theta_max 27.43
_cell_measurement_theta_min 2.87
_cell_volume 2236.8(15)
_computing_cell_refinement 'Siemens SMART'
_computing_data_collection 'Siemens SMART'
_computing_data_reduction 'Siemens XPREP'
_computing_molecular_graphics 'Bruker SHELXTL'
_computing_publication_material 'Bruker SHELXTL'
_computing_structure_refinement 'Siemens SHELXTL'
_computing_structure_solution 'Siemens SHELXTL'
_diffrn_ambient_temperature 293(2)
_diffrn_measured_fraction_theta_full 0.995
_diffrn_measured_fraction_theta_max 0.995
_diffrn_measurement_device_type 'Bruker P4'
_diffrn_measurement_method '\w scans'
_diffrn_radiation_monochromator graphite
_diffrn_radiation_source 'fine-focus sealed tube'
_diffrn_radiation_type MoK\a
_diffrn_radiation_wavelength 0.71073
_diffrn_reflns_av_R_equivalents 0.0500
_diffrn_reflns_av_sigmaI/netI 0.0398
_diffrn_reflns_limit_h_max 13
_diffrn_reflns_limit_h_min -13
_diffrn_reflns_limit_k_max 9
_diffrn_reflns_limit_k_min -9
_diffrn_reflns_limit_l_max 34
_diffrn_reflns_limit_l_min -36
_diffrn_reflns_number 14937
_diffrn_reflns_theta_full 27.43
_diffrn_reflns_theta_max 27.43
_diffrn_reflns_theta_min 2.87
_diffrn_standards_decay_% none
_diffrn_standards_interval_count none
_diffrn_standards_interval_time none
_diffrn_standards_number none
_exptl_absorpt_coefficient_mu 0.462
_exptl_absorpt_correction_T_max 1.0000
_exptl_absorpt_correction_T_min 0.8484
_exptl_absorpt_correction_type empirical
_exptl_absorpt_process_details 'SADABS (Sheldrick, 1996)'
_exptl_crystal_colour Red
_exptl_crystal_density_diffrn 1.552
_exptl_crystal_density_method 'not measured'
_exptl_crystal_description Prism
_exptl_crystal_F_000 1072
_exptl_crystal_size_max 0.5000
_exptl_crystal_size_mid 0.4000
_exptl_crystal_size_min 0.3000
_refine_diff_density_max 1.026
_refine_diff_density_min -0.865
_refine_diff_density_rms 0.100
_refine_ls_extinction_method none
_refine_ls_goodness_of_fit_ref 1.077
_refine_ls_hydrogen_treatment mixed
_refine_ls_matrix_type full
_refine_ls_number_parameters 158
_refine_ls_number_reflns 2534
_refine_ls_number_restraints 2
_refine_ls_restrained_S_all 1.077
_refine_ls_R_factor_gt 0.0825
_refine_ls_shift/su_max 0.014
_refine_ls_shift/su_mean 0.002
_refine_ls_structure_factor_coef Fsqd
_refine_ls_weighting_details 'calc w=1/[\s^2^(Fo^2^)+(0.1729P)^2^+1.1276P] where P=(Fo^2^+2Fc^2^)/3'
_refine_ls_weighting_scheme calc
_refine_ls_wR_factor_gt 0.2540
_refine_ls_wR_factor_ref 0.2621
_reflns_number_gt 2015
_reflns_number_total 2534
_reflns_threshold_expression >2sigma(I)
_cod_data_source_file c4ce00963k2.cif
_cod_data_source_block RC
_cod_depositor_comments 'Adding full bibliography for 7218565--7218566.cif.'
_cod_original_cell_volume 2237.0(16)
_cod_original_sg_symbol_H-M Pbca
_cod_database_code 7218565
_refine_ls_r_factor_ref 0.0918

loop_
_symmetry_equiv_pos_as_xyz
'x, y, z'
'-x+1/2, -y, z+1/2'
'x+1/2, -y+1/2, -z'
'-x, y+1/2, -z+1/2'
'-x, -y, -z'
'x-1/2, y, -z-1/2'
'-x-1/2, y-1/2, z'
'x, -y-1/2, z-1/2'

loop_
_atom_site_label
_atom_site_type_symbol
_atom_site_fract_x
_atom_site_fract_y
_atom_site_fract_z
_atom_site_U_iso_or_equiv
_atom_site_adp_type
_atom_site_occupancy
_atom_site_symmetry_multiplicity
_atom_site_calc_flag
_atom_site_refinement_flags
S1 S 0.99918(10) 0.13583(17) 0.70242(4) 0.0557(4) Uani 1 1 d .
S2 S 0.57634(13) 0.42084(18) 0.54687(4) 0.0603(4) Uani 1 1 d .
O1 O 1.1321(3) 0.3217(6) 0.62294(13) 0.0729(11) Uani 1 1 d .
O2 O 0.8283(4) 0.4563(5) 0.51296(10) 0.0658(10) Uani 1 1 d .
N1 N 1.0060(4) 0.3891(6) 0.55851(14) 0.0563(10) Uani 1 1 d D
C4 C 0.8773(4) 0.4044(6) 0.54968(13) 0.0487(10) Uani 1 1 d .
C3 C 0.8052(4) 0.3495(4) 0.59364(11) 0.0363(7) Uani 1 1 d .
C2 C 0.8967(3) 0.3147(5) 0.62693(12) 0.0362(7) Uani 1 1 d .
C1 C 1.0276(4) 0.3395(6) 0.60477(16) 0.0517(10) Uani 1 1 d .
C5 C 0.8882(3) 0.2718(4) 0.67646(11) 0.0331(7) Uani 1 1 d .
C6 C 0.7899(3) 0.3428(4) 0.71153(9) 0.0268(6) Uani 1 1 d U
H6 H 0.7216 0.4195 0.7058 0.032 Uiso 1 1 calc R
C7 C 0.8275(4) 0.2628(6) 0.75607(13) 0.0492(9) Uani 1 1 d U
H7 H 0.7827 0.2854 0.7838 0.059 Uiso 1 1 calc R
C8 C 0.9313(5) 0.1534(6) 0.75508(15) 0.0536(11) Uani 1 1 d .
H8 H 0.9615 0.0939 0.7815 0.064 Uiso 1 1 calc R
C9 C 0.6661(4) 0.3406(4) 0.59372(11) 0.0361(7) Uani 1 1 d .
C11 C 0.4517(4) 0.2800(7) 0.61441(15) 0.0548(11) Uani 1 1 d .
H11 H 0.3838 0.2362 0.6324 0.066 Uiso 1 1 calc R
C10 C 0.5835(3) 0.2662(5) 0.62768(12) 0.0397(8) Uani 1 1 d .
H10 H 0.6119 0.2143 0.6555 0.048 Uiso 1 1 calc R
C12 C 0.4351(5) 0.3643(7) 0.57248(17) 0.0607(12) Uani 1 1 d .
H12 H 0.3544 0.3881 0.5594 0.073 Uiso 1 1 calc R
H1 H 1.058(6) 0.436(8) 0.539(2) 0.11(3) Uiso 1 1 d D

loop_
_atom_site_aniso_label
_atom_site_aniso_U_11
_atom_site_aniso_U_22
_atom_site_aniso_U_33
_atom_site_aniso_U_23
_atom_site_aniso_U_13
_atom_site_aniso_U_12
S1 0.0421(6) 0.0623(8) 0.0627(8) -0.0001(5) -0.0084(4) 0.0052(4)
S2 0.0606(7) 0.0746(9) 0.0457(6) 0.0161(5) -0.0136(4) -0.0024(6)
O1 0.0318(15) 0.102(3) 0.085(2) 0.017(2) 0.0121(14) -0.0071(17)
O2 0.071(2) 0.090(2) 0.0362(14) 0.0162(15) 0.0093(13) -0.0198(19)
N1 0.047(2) 0.071(2) 0.050(2) 0.0068(17) 0.0211(15) -0.0144(17)
C4 0.053(2) 0.052(2) 0.040(2) 0.0004(16) 0.0152(16) -0.0128(18)
C3 0.0390(18) 0.0368(17) 0.0331(16) -0.0002(13) 0.0071(12) -0.0055(13)
C2 0.0288(16) 0.0388(17) 0.0410(17) 0.0004(13) 0.0070(12) -0.0045(13)
C1 0.0367(19) 0.063(2) 0.056(2) 0.0003(19) 0.0155(16) -0.0063(18)
C5 0.0235(14) 0.0373(16) 0.0386(16) -0.0011(12) 0.0011(11) 0.0001(12)
C6 0.0293(14) 0.0366(15) 0.0144(11) 0.0025(10) -0.0067(9) -0.0034(11)
C7 0.051(2) 0.061(2) 0.0359(18) -0.0031(16) -0.0026(15) -0.0071(18)
C8 0.055(2) 0.058(2) 0.048(2) 0.0073(18) -0.0223(18) -0.0068(19)
C9 0.0397(18) 0.0372(17) 0.0313(16) -0.0003(12) -0.0018(12) -0.0002(13)
C11 0.0325(18) 0.083(3) 0.049(2) -0.012(2) -0.0003(15) -0.001(2)
C10 0.0291(16) 0.053(2) 0.0374(17) 0.0016(15) -0.0029(12) -0.0003(14)
C12 0.044(2) 0.078(3) 0.061(3) -0.001(2) -0.0175(19) 0.009(2)

loop_
_atom_type_symbol
_atom_type_description
_atom_type_scat_dispersion_real
_atom_type_scat_dispersion_imag
_atom_type_scat_source
C C 0.0033 0.0016 'International Tables Vol C Tables 4.2.6.8 and 6.1.1.4'
H H 0.0000 0.0000 'International Tables Vol C Tables 4.2.6.8 and 6.1.1.4'
N N 0.0061 0.0033 'International Tables Vol C Tables 4.2.6.8 and 6.1.1.4'
O O 0.0106 0.0060 'International Tables Vol C Tables 4.2.6.8 and 6.1.1.4'
S S 0.1246 0.1234 'International Tables Vol C Tables 4.2.6.8 and 6.1.1.4'

loop_
_geom_angle_atom_site_label_1
_geom_angle_atom_site_label_2
_geom_angle_atom_site_label_3
_geom_angle
C8 S1 C5 93.2(2)
C12 S2 C9 92.4(2)
C4 N1 C1 110.9(3)
C4 N1 H1 118(5)
C1 N1 H1 128(5)
O2 C4 N1 126.1(4)
O2 C4 C3 126.1(4)
N1 C4 C3 107.8(4)
C2 C3 C9 133.0(3)
C2 C3 C4 106.6(3)
C9 C3 C4 120.4(3)
C3 C2 C5 132.6(3)
C3 C2 C1 108.0(3)
C5 C2 C1 119.3(3)
O1 C1 N1 125.6(4)
O1 C1 C2 127.8(4)
N1 C1 C2 106.7(4)
C2 C5 C6 126.6(3)
C2 C5 S1 121.0(2)
C6 C5 S1 112.4(2)
C7 C6 C5 103.9(3)
C7 C6 H6 128.0
C5 C6 H6 128.0
C8 C7 C6 116.7(4)
C8 C7 H7 121.6
C6 C7 H7 121.6
C7 C8 S1 113.7(3)
C7 C8 H8 123.1
S1 C8 H8 123.1
C10 C9 C3 128.7(3)
C10 C9 S2 110.1(3)
C3 C9 S2 121.1(2)
C12 C11 C10 112.9(4)
C12 C11 H11 123.6
C10 C11 H11 123.6
C9 C10 C11 111.8(3)
C9 C10 H10 124.1
C11 C10 H10 124.1
C11 C12 S2 112.8(3)
C11 C12 H12 123.6
S2 C12 H12 123.6

loop_
_geom_bond_atom_site_label_1
_geom_bond_atom_site_label_2
_geom_bond_distance
S1 C8 1.657(5)
S1 C5 1.712(3)
S2 C12 1.687(5)
S2 C9 1.733(3)
O1 C1 1.204(6)
O2 C4 1.224(5)
N1 C4 1.359(6)
N1 C1 1.385(6)
N1 H1 0.84(2)
C4 C3 1.512(5)
C3 C2 1.362(5)
C3 C9 1.440(5)
C2 C5 1.446(5)
C2 C1 1.504(5)
C5 C6 1.522(4)
C6 C7 1.457(5)
C6 H6 0.9300
C7 C8 1.359(7)
C7 H7 0.9300
C8 H8 0.9300
C9 C10 1.407(5)
C11 C12 1.364(7)
C11 C10 1.416(5)
C11 H11 0.9300
C10 H10 0.9300
C12 H12 0.9300

loop_
_geom_hbond_atom_site_label_D
_geom_hbond_atom_site_label_H
_geom_hbond_atom_site_label_A
_geom_hbond_distance_DH
_geom_hbond_distance_HA
_geom_hbond_distance_DA
_geom_hbond_angle_DHA
_geom_hbond_site_symmetry_A
N1 H1 O2 0.84(2) 2.07(2) 2.905(4) 174(7) 5_766
C6 H6 S1 0.93 2.82 3.739(4) 171.2 7_765
